data_7205161
loop_
_publ_author_name
'Liu, Qing-Xiang'
'Chen, Ai-Hui'
'Zhao, Xiao-Jun'
'Zang, Yan'
'Wu, Xiu-Mei'
'Wang, Xiu-Guang'
'Guo, Jian-Hua'

_publ_section_title
;
 N-Heterocyclic carbene copper(i), mercury(ii) and silver(i) complexes
 containing durene linker: synthesis and structural studies
;
_journal_issue 1
_journal_name_full CrystEngComm
_journal_page_first 293
_journal_paper_doi 10.1039/c0ce00142b
_journal_volume 13
_journal_year 2011
_chemical_formula_sum 'C62 H71 Cu4 I4 N9'
_chemical_formula_weight 1704.04
_chemical_name_systematic
;
?
;
_space_group_IT_number 2
_symmetry_cell_setting triclinic
_symmetry_space_group_name_Hall '-P 1'
_symmetry_space_group_name_H-M 'P -1'
_atom_sites_solution_hydrogens geom
_atom_sites_solution_primary direct
_atom_sites_solution_secondary difmap
_audit_creation_method SHELXL-97
_cell_angle_alpha 72.85(3)
_cell_angle_beta 86.38(3)
_cell_angle_gamma 88.62(3)
_cell_formula_units_Z 2
_cell_length_a 9.7099(19)
_cell_length_b 17.216(3)
_cell_length_c 19.642(4)
_cell_measurement_reflns_used 6636
_cell_measurement_temperature 113(2)
_cell_measurement_theta_max 27.876
_cell_measurement_theta_min 1.386
_cell_volume 3131.2(12)
_computing_cell_refinement 'Bruker XSCANS'
_computing_data_collection 'Bruker XSCANS'
_computing_data_reduction 'Bruker SHELXTL'
_computing_molecular_graphics 'Bruker SHELXTL'
_computing_publication_material 'Bruker SHELXTL'
_computing_structure_refinement 'SHELXL-97 (Sheldrick, 1997)'
_computing_structure_solution 'SHELXS-97 (Sheldrick, 1990)'
_diffrn_ambient_temperature 113(2)
_diffrn_measured_fraction_theta_full 0.994
_diffrn_measured_fraction_theta_max 0.994
_diffrn_measurement_device_type 'rigaku saturn'
_diffrn_measurement_method '\w scans'
_diffrn_radiation_monochromator confocal
_diffrn_radiation_source 'rotating anode'
_diffrn_radiation_type MoK\a
_diffrn_radiation_wavelength 0.71073
_diffrn_reflns_av_R_equivalents 0.0473
_diffrn_reflns_av_sigmaI/netI 0.0942
_diffrn_reflns_limit_h_max 11
_diffrn_reflns_limit_h_min -11
_diffrn_reflns_limit_k_max 17
_diffrn_reflns_limit_k_min -20
_diffrn_reflns_limit_l_max 23
_diffrn_reflns_limit_l_min -23
_diffrn_reflns_number 19291
_diffrn_reflns_theta_full 25.02
_diffrn_reflns_theta_max 25.02
_diffrn_reflns_theta_min 1.39
_exptl_absorpt_coefficient_mu 3.358
_exptl_absorpt_correction_T_max 0.7300
_exptl_absorpt_correction_T_min 0.6507
_exptl_absorpt_correction_type multi-scan
_exptl_absorpt_process_details crystalclear
_exptl_crystal_colour YELLOW
_exptl_crystal_density_diffrn 1.807
_exptl_crystal_density_method 'not measured'
_exptl_crystal_description BLOCK
_exptl_crystal_F_000 1668
_exptl_crystal_size_max 0.14
_exptl_crystal_size_mid 0.12
_exptl_crystal_size_min 0.10
_refine_diff_density_max 2.105
_refine_diff_density_min -2.150
_refine_diff_density_rms 0.155
_refine_ls_extinction_method none
_refine_ls_goodness_of_fit_ref 1.077
_refine_ls_hydrogen_treatment constr
_refine_ls_matrix_type full
_refine_ls_number_parameters 725
_refine_ls_number_reflns 10999
_refine_ls_number_restraints 2
_refine_ls_restrained_S_all 1.078
_refine_ls_R_factor_all 0.0921
_refine_ls_R_factor_gt 0.0689
_refine_ls_shift/su_max 0.003
_refine_ls_shift/su_mean 0.000
_refine_ls_structure_factor_coef Fsqd
_refine_ls_weighting_details 'calc w=1/[\s^2^(Fo^2^)+(0.0531P)^2^+12.8773P] where P=(Fo^2^+2Fc^2^)/3'
_refine_ls_weighting_scheme calc
_refine_ls_wR_factor_gt 0.1383
_refine_ls_wR_factor_ref 0.1524
_reflns_number_gt 8699
_reflns_number_total 10999
_reflns_threshold_expression >2sigma(I)
_cod_data_source_file C0CE00142B.TXT
_cod_data_source_block 2b
_cod_depositor_comments
;
The following automatic conversions were performed:
'_symmetry_cell_setting' value 'Triclinic' changed to 'triclinic'
according to '/home/saulius/struct/CIF-dictionaries/cif_core.dic'
dictionary named 'cif_core.dic' version 2.4.1 from 2010-06-29.

Automatic conversion script
Id: cif_fix_enum 1555 2011-01-17 13:19:09Z saulius 
;
_cod_original_cell_volume 3131.2(11)
_cod_original_sg_symbol_H-M P-1
_cod_database_code 7205161

loop_
_symmetry_equiv_pos_as_xyz
'x, y, z'
'-x, -y, -z'

loop_
_atom_site_label
_atom_site_type_symbol
_atom_site_fract_x
_atom_site_fract_y
_atom_site_fract_z
_atom_site_U_iso_or_equiv
_atom_site_adp_type
_atom_site_occupancy
_atom_site_symmetry_multiplicity
_atom_site_calc_flag
_atom_site_refinement_flags
_atom_site_disorder_assembly
_atom_site_disorder_group
I1 I 0.43270(6) 0.72177(3) 0.39089(3) 0.04031(17) Uani 1 1 d . . .
I2 I 0.78089(7) 0.79343(4) 0.25340(3) 0.05082(19) Uani 1 1 d . . .
I3 I -0.09190(6) 0.28799(4) 0.11174(4) 0.05013(19) Uani 1 1 d . . .
I4 I 0.21421(7) 0.22346(4) 0.25914(3) 0.05311(19) Uani 1 1 d . . .
Cu1 Cu 0.65976(11) 0.81117(6) 0.36978(6) 0.0383(3) Uani 1 1 d . . .
Cu2 Cu 0.65698(12) 0.66774(6) 0.34362(5) 0.0378(3) Uani 1 1 d . . .
Cu3 Cu 0.11323(11) 0.34513(6) 0.15798(6) 0.0381(3) Uani 1 1 d . . .
Cu4 Cu 0.13321(12) 0.19640(6) 0.14619(7) 0.0472(3) Uani 1 1 d . . .
N1 N 0.6351(8) 0.9690(4) 0.4000(4) 0.044(2) Uani 1 1 d . . .
N2 N 0.7546(7) 0.8842(4) 0.4799(4) 0.0353(17) Uani 1 1 d . . .
N3 N 0.7574(6) 0.4966(3) 0.3982(3) 0.0235(13) Uani 1 1 d . . .
N4 N 0.6640(9) 0.5222(5) 0.2980(4) 0.050(2) Uani 1 1 d D . .
N5 N 0.1150(8) 0.4989(4) 0.1909(4) 0.0373(17) Uani 1 1 d . . .
N6 N 0.2360(7) 0.5109(3) 0.0925(3) 0.0289(15) Uani 1 1 d . . .
N7 N 0.2479(8) 0.1089(4) 0.0440(5) 0.050(2) Uani 1 1 d . . .
N8 N 0.0908(9) 0.0419(4) 0.1184(5) 0.056(2) Uani 1 1 d . . .
C1 C 0.6666(9) 1.0089(5) 0.4489(5) 0.041(2) Uani 1 1 d . . .
C2 C 0.6328(11) 1.0869(5) 0.4532(6) 0.061(3) Uani 1 1 d . . .
H2 H 0.5816 1.1228 0.4189 0.074 Uiso 1 1 calc R . .
C3 C 0.6779(13) 1.1084(6) 0.5095(6) 0.064(4) Uani 1 1 d . . .
H3 H 0.6578 1.1598 0.5138 0.077 Uiso 1 1 calc R . .
C4 C 0.7519(13) 1.0551(6) 0.5593(6) 0.066(4) Uani 1 1 d . . .
H4 H 0.7797 1.0714 0.5973 0.079 Uiso 1 1 calc R . .
C5 C 0.7888(12) 0.9765(5) 0.5565(6) 0.059(3) Uani 1 1 d . . .
H5 H 0.8405 0.9408 0.5907 0.071 Uiso 1 1 calc R . .
C6 C 0.7419(10) 0.9564(5) 0.4985(5) 0.044(2) Uani 1 1 d . . .
C7 C 0.6885(9) 0.8916(4) 0.4204(5) 0.038(2) Uani 1 1 d . . .
C8 C 0.5621(12) 1.0048(6) 0.3361(6) 0.060(3) Uani 1 1 d . . .
H8A H 0.4863 1.0381 0.3464 0.072 Uiso 1 1 calc R . .
H8B H 0.5241 0.9622 0.3199 0.072 Uiso 1 1 calc R . .
C9 C 0.6596(15) 1.0566(8) 0.2780(7) 0.089(5) Uani 1 1 d . . .
H9A H 0.6868 1.1031 0.2913 0.134 Uiso 1 1 calc R . .
H9B H 0.6138 1.0744 0.2341 0.134 Uiso 1 1 calc R . .
H9C H 0.7398 1.0252 0.2717 0.134 Uiso 1 1 calc R . .
C10 C 0.8305(9) 0.8143(4) 0.5200(5) 0.036(2) Uani 1 1 d . . .
H10A H 0.8002 0.8025 0.5700 0.043 Uiso 1 1 calc R . .
H10B H 0.9274 0.8284 0.5156 0.043 Uiso 1 1 calc R . .
C11 C 0.8172(8) 0.7379(4) 0.4984(4) 0.0323(18) Uani 1 1 d . . .
C12 C 0.7093(7) 0.6830(4) 0.5314(4) 0.0252(16) Uani 1 1 d . . .
C13 C 0.7077(8) 0.6067(4) 0.5195(4) 0.0265(16) Uani 1 1 d . . .
C14 C 0.8082(7) 0.5860(4) 0.4736(4) 0.0247(16) Uani 1 1 d . . .
C15 C 0.9125(8) 0.6424(4) 0.4390(4) 0.0314(18) Uani 1 1 d . . .
C16 C 0.9146(8) 0.7187(4) 0.4504(4) 0.0286(17) Uani 1 1 d . . .
C17 C 1.0217(9) 0.7809(5) 0.4098(5) 0.038(2) Uani 1 1 d . . .
H17A H 0.9921 0.8341 0.4108 0.057 Uiso 1 1 calc R . .
H17B H 1.0324 0.7797 0.3611 0.057 Uiso 1 1 calc R . .
H17C H 1.1084 0.7681 0.4316 0.057 Uiso 1 1 calc R . .
C18 C 0.5959(9) 0.7074(5) 0.5779(5) 0.038(2) Uani 1 1 d . . .
H18A H 0.5078 0.6942 0.5648 0.057 Uiso 1 1 calc R . .
H18B H 0.6002 0.7648 0.5712 0.057 Uiso 1 1 calc R . .
H18C H 0.6079 0.6786 0.6271 0.057 Uiso 1 1 calc R . .
C19 C 0.5902(8) 0.5499(5) 0.5559(5) 0.037(2) Uani 1 1 d . . .
H19A H 0.5059 0.5702 0.5340 0.055 Uiso 1 1 calc R . .
H19B H 0.5812 0.5468 0.6056 0.055 Uiso 1 1 calc R . .
H19C H 0.6095 0.4967 0.5512 0.055 Uiso 1 1 calc R . .
C20 C 1.0171(8) 0.6239(5) 0.3849(4) 0.0308(18) Uani 1 1 d . . .
H20A H 1.0006 0.6589 0.3382 0.046 Uiso 1 1 calc R . .
H20B H 1.0081 0.5682 0.3856 0.046 Uiso 1 1 calc R . .
H20C H 1.1086 0.6327 0.3969 0.046 Uiso 1 1 calc R . .
C21 C 0.8128(8) 0.5027(4) 0.4642(4) 0.0308(17) Uani 1 1 d . . .
H21A H 0.9079 0.4841 0.4655 0.037 Uiso 1 1 calc R . .
H21B H 0.7615 0.4662 0.5044 0.037 Uiso 1 1 calc R . .
C22 C 0.6970(9) 0.5561(5) 0.3483(5) 0.037(2) Uani 1 1 d . . .
C23 C 0.6263(14) 0.5681(7) 0.2250(7) 0.130(8) Uani 1 1 d D . .
H23A H 0.6609 0.5418 0.1899 0.156 Uiso 1 1 calc R . .
H23B H 0.6590 0.6237 0.2113 0.156 Uiso 1 1 calc R . .
C24 C 0.4717(16) 0.5640(9) 0.2354(7) 0.125(8) Uani 1 1 d D . .
H24A H 0.4432 0.5083 0.2486 0.187 Uiso 1 1 calc R . .
H24B H 0.4316 0.5936 0.1918 0.187 Uiso 1 1 calc R . .
H24C H 0.4417 0.5875 0.2725 0.187 Uiso 1 1 calc R . .
C25 C 0.7006(10) 0.4398(5) 0.3162(5) 0.040(2) Uani 1 1 d . . .
C26 C 0.6926(11) 0.3800(6) 0.2807(6) 0.055(3) Uani 1 1 d . . .
H26 H 0.6513 0.3907 0.2374 0.066 Uiso 1 1 calc R . .
C27 C 0.7482(10) 0.3057(5) 0.3127(6) 0.050(3) Uani 1 1 d . . .
H27 H 0.7451 0.2652 0.2902 0.060 Uiso 1 1 calc R . .
C28 C 0.8103(9) 0.2878(5) 0.3789(5) 0.039(2) Uani 1 1 d . . .
H28 H 0.8456 0.2361 0.3994 0.046 Uiso 1 1 calc R . .
C29 C 0.8188(8) 0.3476(4) 0.4136(4) 0.0292(18) Uani 1 1 d . . .
H29 H 0.8609 0.3374 0.4567 0.035 Uiso 1 1 calc R . .
C30 C 0.7618(8) 0.4224(4) 0.3810(4) 0.0269(17) Uani 1 1 d . . .
C31 C 0.1607(11) 0.5781(5) 0.1678(5) 0.047(2) Uani 1 1 d . . .
C32 C 0.1395(15) 0.6419(6) 0.1955(6) 0.084(5) Uani 1 1 d . . .
H32 H 0.0883 0.6362 0.2384 0.101 Uiso 1 1 calc R . .
C33 C 0.1980(16) 0.7152(6) 0.1567(7) 0.094(6) Uani 1 1 d . . .
H33 H 0.1802 0.7609 0.1720 0.113 Uiso 1 1 calc R . .
C34 C 0.2833(15) 0.7226(6) 0.0951(6) 0.080(5) Uani 1 1 d . . .
H34 H 0.3272 0.7717 0.0725 0.096 Uiso 1 1 calc R . .
C35 C 0.3031(11) 0.6579(5) 0.0674(5) 0.052(3) Uani 1 1 d . . .
H35 H 0.3571 0.6625 0.0256 0.063 Uiso 1 1 calc R . .
C36 C 0.2389(10) 0.5864(5) 0.1047(4) 0.043(2) Uani 1 1 d . . .
C37 C 0.1576(8) 0.4564(4) 0.1459(4) 0.0298(17) Uani 1 1 d . . .
C38 C 0.0376(9) 0.4626(5) 0.2601(4) 0.040(2) Uani 1 1 d . . .
H38A H -0.0104 0.4145 0.2585 0.048 Uiso 1 1 calc R . .
H38B H -0.0305 0.5012 0.2689 0.048 Uiso 1 1 calc R . .
C39 C 0.1348(9) 0.4405(5) 0.3188(5) 0.042(2) Uani 1 1 d . . .
H39A H 0.1978 0.3993 0.3119 0.063 Uiso 1 1 calc R . .
H39B H 0.0835 0.4203 0.3638 0.063 Uiso 1 1 calc R . .
H39C H 0.1856 0.4878 0.3186 0.063 Uiso 1 1 calc R . .
C40 C 0.3064(8) 0.4974(4) 0.0293(4) 0.0288(17) Uani 1 1 d . . .
H40A H 0.4007 0.5162 0.0258 0.035 Uiso 1 1 calc R . .
H40B H 0.2618 0.5304 -0.0124 0.035 Uiso 1 1 calc R . .
C41 C 0.3095(8) 0.4100(4) 0.0276(4) 0.0308(18) Uani 1 1 d . . .
C42 C 0.2252(8) 0.3862(5) -0.0166(5) 0.037(2) Uani 1 1 d . . .
C43 C 0.2342(9) 0.3071(5) -0.0221(5) 0.042(2) Uani 1 1 d . . .
C44 C 0.3321(8) 0.2537(5) 0.0184(5) 0.038(2) Uani 1 1 d . . .
C45 C 0.4108(8) 0.2766(4) 0.0653(4) 0.0330(19) Uani 1 1 d . . .
C46 C 0.4014(8) 0.3559(5) 0.0705(4) 0.0344(19) Uani 1 1 d . . .
C47 C 0.4893(9) 0.3806(6) 0.1208(5) 0.045(2) Uani 1 1 d . . .
H47A H 0.4532 0.3571 0.1689 0.067 Uiso 1 1 calc R . .
H47B H 0.4887 0.4388 0.1097 0.067 Uiso 1 1 calc R . .
H47C H 0.5822 0.3618 0.1157 0.067 Uiso 1 1 calc R . .
C48 C 0.1157(10) 0.4428(6) -0.0582(6) 0.053(3) Uani 1 1 d . . .
H48A H 0.0266 0.4179 -0.0454 0.079 Uiso 1 1 calc R . .
H48B H 0.1364 0.4526 -0.1085 0.079 Uiso 1 1 calc R . .
H48C H 0.1153 0.4934 -0.0470 0.079 Uiso 1 1 calc R . .
C49 C 0.1357(11) 0.2792(6) -0.0687(6) 0.059(3) Uani 1 1 d . . .
H49A H 0.0422 0.2907 -0.0556 0.089 Uiso 1 1 calc R . .
H49B H 0.1470 0.2219 -0.0614 0.089 Uiso 1 1 calc R . .
H49C H 0.1568 0.3078 -0.1180 0.089 Uiso 1 1 calc R . .
C50 C 0.5063(9) 0.2167(5) 0.1133(6) 0.051(3) Uani 1 1 d . . .
H50A H 0.4813 0.1622 0.1158 0.076 Uiso 1 1 calc R . .
H50B H 0.4981 0.2232 0.1603 0.076 Uiso 1 1 calc R . .
H50C H 0.5998 0.2267 0.0942 0.076 Uiso 1 1 calc R . .
C51 C 0.3526(10) 0.1699(5) 0.0065(6) 0.055(3) Uani 1 1 d . . .
H51A H 0.3523 0.1765 -0.0442 0.066 Uiso 1 1 calc R . .
H51B H 0.4428 0.1492 0.0220 0.066 Uiso 1 1 calc R . .
C52 C 0.1651(10) 0.1114(5) 0.1014(6) 0.050(3) Uani 1 1 d . . .
C53 C -0.0130(12) 0.0188(6) 0.1796(7) 0.071(4) Uani 1 1 d . . .
H53A H -0.0810 -0.0166 0.1703 0.085 Uiso 1 1 calc R . .
H53B H -0.0603 0.0672 0.1846 0.085 Uiso 1 1 calc R . .
C54 C 0.0529(16) -0.0242(8) 0.2483(7) 0.097(5) Uani 1 1 d . . .
H54A H 0.0961 -0.0735 0.2443 0.146 Uiso 1 1 calc R . .
H54B H -0.0166 -0.0368 0.2868 0.146 Uiso 1 1 calc R . .
H54C H 0.1209 0.0104 0.2574 0.146 Uiso 1 1 calc R . .
C55 C 0.1281(10) -0.0049(5) 0.0740(7) 0.059(3) Uani 1 1 d . . .
C56 C 0.0765(11) -0.0781(6) 0.0669(7) 0.064(3) Uani 1 1 d . . .
H56 H 0.0059 -0.1064 0.0978 0.076 Uiso 1 1 calc R . .
C57 C 0.1334(11) -0.1052(6) 0.0135(7) 0.069(4) Uani 1 1 d . . .
H57 H 0.1023 -0.1536 0.0081 0.082 Uiso 1 1 calc R . .
C58 C 0.2388(12) -0.0619(6) -0.0340(8) 0.070(4) Uani 1 1 d . . .
H58 H 0.2754 -0.0827 -0.0700 0.084 Uiso 1 1 calc R . .
C59 C 0.2901(11) 0.0106(5) -0.0290(7) 0.058(3) Uani 1 1 d . . .
H59 H 0.3602 0.0390 -0.0603 0.070 Uiso 1 1 calc R . .
C60 C 0.2294(10) 0.0379(5) 0.0259(6) 0.054(3) Uani 1 1 d . . .
N9 N 0.432(2) 1.0056(6) 0.1756(10) 0.156(8) Uani 1 1 d . . .
C61 C 0.441(2) 0.9414(16) 0.1775(12) 0.143(9) Uani 1 1 d . . .
C62 C 0.4135(15) 0.8538(9) 0.1724(10) 0.132(8) Uani 1 1 d . . .
H62A H 0.3433 0.8280 0.2080 0.198 Uiso 1 1 calc R . .
H62B H 0.4969 0.8221 0.1802 0.198 Uiso 1 1 calc R . .
H62C H 0.3833 0.8576 0.1259 0.198 Uiso 1 1 calc R . .

loop_
_atom_site_aniso_label
_atom_site_aniso_U_11
_atom_site_aniso_U_22
_atom_site_aniso_U_33
_atom_site_aniso_U_23
_atom_site_aniso_U_13
_atom_site_aniso_U_12
I1 0.0358(3) 0.0376(3) 0.0512(4) -0.0196(3) 0.0012(3) 0.0023(2)
I2 0.0618(4) 0.0442(3) 0.0354(3) 0.0018(3) 0.0104(3) 0.0114(3)
I3 0.0306(3) 0.0468(4) 0.0761(5) -0.0224(3) -0.0049(3) -0.0022(3)
I4 0.0604(4) 0.0449(4) 0.0405(3) 0.0081(3) -0.0006(3) -0.0034(3)
Cu1 0.0441(6) 0.0245(5) 0.0463(6) -0.0105(4) -0.0037(5) 0.0067(4)
Cu2 0.0537(7) 0.0275(5) 0.0332(5) -0.0105(4) -0.0093(5) 0.0172(4)
Cu3 0.0354(6) 0.0335(5) 0.0413(6) -0.0058(4) 0.0055(5) -0.0075(4)
Cu4 0.0457(7) 0.0305(6) 0.0592(7) -0.0057(5) 0.0094(6) -0.0039(5)
N1 0.048(5) 0.026(4) 0.053(5) -0.008(3) 0.018(4) -0.002(3)
N2 0.045(4) 0.023(3) 0.039(4) -0.011(3) 0.000(4) -0.001(3)
N3 0.029(3) 0.017(3) 0.025(3) -0.007(2) -0.002(3) 0.002(2)
N4 0.069(6) 0.050(5) 0.045(5) -0.030(4) -0.041(4) 0.040(4)
N5 0.045(4) 0.027(3) 0.029(4) 0.005(3) 0.012(3) -0.002(3)
N6 0.033(4) 0.023(3) 0.023(3) 0.002(3) 0.008(3) 0.006(3)
N7 0.044(5) 0.026(4) 0.078(6) -0.013(4) 0.011(5) -0.004(3)
N8 0.055(5) 0.032(4) 0.072(6) -0.003(4) 0.013(5) -0.010(4)
C1 0.046(5) 0.020(4) 0.056(6) -0.012(4) 0.028(5) -0.008(4)
C2 0.064(7) 0.027(5) 0.086(8) -0.015(5) 0.039(6) -0.003(4)
C3 0.093(9) 0.023(5) 0.077(8) -0.024(5) 0.043(7) -0.015(5)
C4 0.094(9) 0.040(6) 0.071(7) -0.034(6) 0.034(7) -0.025(6)
C5 0.087(8) 0.033(5) 0.064(6) -0.027(5) 0.029(6) -0.028(5)
C6 0.056(6) 0.021(4) 0.055(6) -0.015(4) 0.021(5) -0.012(4)
C7 0.038(5) 0.013(3) 0.057(6) -0.005(3) 0.015(5) 0.000(3)
C8 0.066(7) 0.035(5) 0.072(8) -0.008(5) 0.013(6) 0.009(5)
C9 0.091(10) 0.083(9) 0.063(8) 0.025(7) -0.003(8) 0.022(7)
C10 0.042(5) 0.026(4) 0.042(5) -0.012(4) -0.005(4) -0.003(3)
C11 0.036(5) 0.025(4) 0.039(5) -0.014(3) -0.007(4) 0.001(3)
C12 0.021(4) 0.020(3) 0.035(4) -0.009(3) -0.005(3) -0.002(3)
C13 0.025(4) 0.027(4) 0.030(4) -0.011(3) -0.009(3) 0.002(3)
C14 0.024(4) 0.019(3) 0.032(4) -0.009(3) -0.010(3) 0.008(3)
C15 0.035(4) 0.029(4) 0.031(4) -0.010(3) 0.005(4) -0.005(3)
C16 0.026(4) 0.022(4) 0.034(4) -0.002(3) -0.007(4) 0.000(3)
C17 0.034(5) 0.030(4) 0.045(5) -0.003(4) 0.000(4) -0.001(3)
C18 0.035(5) 0.033(4) 0.046(5) -0.014(4) 0.007(4) -0.002(4)
C19 0.027(4) 0.031(4) 0.054(5) -0.016(4) 0.002(4) -0.009(3)
C20 0.035(4) 0.031(4) 0.026(4) -0.009(3) -0.002(4) 0.008(3)
C21 0.032(4) 0.026(4) 0.035(4) -0.009(3) -0.007(4) 0.003(3)
C22 0.047(5) 0.032(4) 0.038(5) -0.020(4) -0.010(4) 0.013(4)
C23 0.080(10) 0.051(8) 0.28(3) -0.070(13) -0.073(14) 0.017(7)
C24 0.23(2) 0.094(11) 0.052(8) -0.023(7) 0.027(11) -0.068(13)
C25 0.049(5) 0.042(5) 0.037(5) -0.025(4) -0.004(4) 0.001(4)
C26 0.068(7) 0.057(6) 0.057(6) -0.040(5) -0.015(6) 0.009(5)
C27 0.052(6) 0.036(5) 0.071(7) -0.031(5) 0.006(5) -0.009(4)
C28 0.041(5) 0.029(4) 0.047(5) -0.016(4) 0.009(4) -0.005(4)
C29 0.034(4) 0.023(4) 0.030(4) -0.008(3) 0.004(4) -0.001(3)
C30 0.023(4) 0.024(4) 0.035(4) -0.012(3) 0.006(4) -0.003(3)
C31 0.073(7) 0.028(4) 0.034(5) -0.004(4) 0.010(5) 0.006(4)
C32 0.151(13) 0.036(5) 0.059(7) -0.017(5) 0.059(8) 0.004(6)
C33 0.177(14) 0.024(5) 0.077(8) -0.022(5) 0.068(9) -0.024(7)
C34 0.144(12) 0.023(5) 0.065(7) -0.010(5) 0.046(8) -0.012(6)
C35 0.078(7) 0.033(5) 0.040(5) -0.007(4) 0.024(5) -0.001(4)
C36 0.064(6) 0.028(4) 0.032(4) -0.007(3) 0.019(5) -0.001(4)
C37 0.029(4) 0.032(4) 0.023(4) 0.001(3) -0.002(4) 0.008(3)
C38 0.043(5) 0.039(5) 0.032(5) -0.004(4) 0.011(4) 0.002(4)
C39 0.036(5) 0.043(5) 0.042(5) -0.006(4) 0.012(4) -0.001(4)
C40 0.028(4) 0.027(4) 0.029(4) -0.005(3) 0.004(4) 0.003(3)
C41 0.025(4) 0.029(4) 0.034(4) -0.004(3) 0.008(4) -0.003(3)
C42 0.023(4) 0.034(4) 0.052(5) -0.011(4) -0.004(4) -0.002(3)
C43 0.036(5) 0.039(5) 0.050(5) -0.013(4) 0.005(5) -0.005(4)
C44 0.029(4) 0.027(4) 0.054(6) -0.009(4) 0.009(4) 0.004(3)
C45 0.022(4) 0.028(4) 0.040(5) 0.003(3) 0.006(4) 0.003(3)
C46 0.026(4) 0.033(4) 0.036(5) 0.000(3) 0.006(4) -0.002(3)
C47 0.027(5) 0.057(6) 0.043(5) -0.005(4) 0.003(4) -0.009(4)
C48 0.046(6) 0.046(5) 0.072(7) -0.024(5) -0.017(5) 0.014(4)
C49 0.064(7) 0.057(6) 0.069(7) -0.036(6) -0.015(6) -0.002(5)
C50 0.026(5) 0.032(5) 0.076(7) 0.011(4) -0.001(5) 0.009(3)
C51 0.041(5) 0.029(4) 0.095(8) -0.022(5) 0.020(6) -0.011(4)
C52 0.040(5) 0.026(4) 0.074(7) 0.000(4) -0.001(5) -0.002(4)
C53 0.064(7) 0.043(6) 0.092(9) -0.003(6) 0.019(7) -0.022(5)
C54 0.099(11) 0.070(8) 0.087(10) 0.031(7) 0.002(9) -0.022(8)
C55 0.043(6) 0.018(4) 0.107(9) -0.008(5) 0.008(6) -0.001(4)
C56 0.056(7) 0.036(5) 0.096(9) -0.015(6) -0.004(7) -0.010(5)
C57 0.053(6) 0.036(5) 0.121(11) -0.031(6) -0.002(7) -0.002(5)
C58 0.061(7) 0.038(6) 0.115(11) -0.029(6) -0.005(7) 0.010(5)
C59 0.050(6) 0.027(5) 0.095(8) -0.020(5) 0.010(6) 0.002(4)
C60 0.043(5) 0.026(4) 0.092(8) -0.019(5) 0.002(6) 0.003(4)
N9 0.27(2) 0.033(6) 0.191(16) -0.041(8) -0.165(16) 0.054(9)
C61 0.111(15) 0.21(2) 0.149(19) -0.121(19) -0.005(14) 0.000(15)
C62 0.080(10) 0.104(12) 0.171(17) 0.039(11) -0.070(11) -0.060(9)

loop_
_atom_type_symbol
_atom_type_description
_atom_type_scat_dispersion_real
_atom_type_scat_dispersion_imag
_atom_type_scat_source
C C 0.0033 0.0016 'International Tables Vol C Tables 4.2.6.8 and 6.1.1.4'
H H 0.0000 0.0000 'International Tables Vol C Tables 4.2.6.8 and 6.1.1.4'
N N 0.0061 0.0033 'International Tables Vol C Tables 4.2.6.8 and 6.1.1.4'
Cu Cu 0.3201 1.2651 'International Tables Vol C Tables 4.2.6.8 and 6.1.1.4'
I I -0.4742 1.8119 'International Tables Vol C Tables 4.2.6.8 and 6.1.1.4'

loop_
_geom_angle_atom_site_label_1
_geom_angle_atom_site_label_2
_geom_angle_atom_site_label_3
_geom_angle
_geom_angle_site_symmetry_1
_geom_angle_site_symmetry_3
_geom_angle_publ_flag
Cu2 I1 Cu1 61.26(4) . . ?
Cu1 I2 Cu2 61.47(4) . . ?
Cu3 I3 Cu4 60.49(4) . . ?
Cu4 I4 Cu3 60.82(4) . . ?
C7 Cu1 I2 130.6(2) . . ?
C7 Cu1 I1 122.9(2) . . ?
I2 Cu1 I1 104.65(5) . . ?
C7 Cu1 Cu2 159.4(3) . . ?
I2 Cu1 Cu2 59.65(4) . . ?
I1 Cu1 Cu2 57.79(4) . . ?
C22 Cu2 I1 126.2(3) . . ?
C22 Cu2 I2 124.5(3) . . ?
I1 Cu2 I2 106.53(5) . . ?
C22 Cu2 Cu1 161.5(3) . . ?
I1 Cu2 Cu1 60.95(4) . . ?
I2 Cu2 Cu1 58.89(4) . . ?
C37 Cu3 I3 128.5(3) . . ?
C37 Cu3 Cu4 159.8(2) . . ?
I3 Cu3 Cu4 61.55(5) . . ?
C37 Cu3 I4 122.6(3) . . ?
I3 Cu3 I4 106.59(5) . . ?
Cu4 Cu3 I4 58.21(4) . . ?
C52 Cu4 I4 134.9(3) . . ?
C52 Cu4 Cu3 158.5(3) . . ?
I4 Cu4 Cu3 60.97(5) . . ?
C52 Cu4 I3 116.7(3) . . ?
I4 Cu4 I3 105.93(5) . . ?
Cu3 Cu4 I3 57.95(4) . . ?
C7 N1 C1 109.3(9) . . ?
C7 N1 C8 125.5(8) . . ?
C1 N1 C8 125.1(7) . . ?
C7 N2 C6 109.7(8) . . ?
C7 N2 C10 127.0(6) . . ?
C6 N2 C10 123.3(8) . . ?
C22 N3 C30 111.8(6) . . ?
C22 N3 C21 127.0(6) . . ?
C30 N3 C21 121.2(6) . . ?
C22 N4 C25 111.5(8) . . ?
C22 N4 C23 124.8(8) . . ?
C25 N4 C23 122.1(7) . . ?
C37 N5 C31 112.2(6) . . ?
C37 N5 C38 123.6(6) . . ?
C31 N5 C38 124.1(7) . . ?
C37 N6 C36 111.0(6) . . ?
C37 N6 C40 128.0(6) . . ?
C36 N6 C40 121.0(6) . . ?
C52 N7 C60 111.6(7) . . ?
C52 N7 C51 125.9(7) . . ?
C60 N7 C51 122.4(7) . . ?
C52 N8 C55 111.7(8) . . ?
C52 N8 C53 123.1(9) . . ?
C55 N8 C53 125.1(8) . . ?
C6 C1 N1 107.0(7) . . ?
C6 C1 C2 121.6(10) . . ?
N1 C1 C2 131.5(11) . . ?
C3 C2 C1 117.5(11) . . ?
C3 C2 H2 121.2 . . ?
C1 C2 H2 121.2 . . ?
C4 C3 C2 120.5(9) . . ?
C4 C3 H3 119.8 . . ?
C2 C3 H3 119.8 . . ?
C3 C4 C5 123.6(11) . . ?
C3 C4 H4 118.2 . . ?
C5 C4 H4 118.2 . . ?
C6 C5 C4 114.6(12) . . ?
C6 C5 H5 122.7 . . ?
C4 C5 H5 122.7 . . ?
C1 C6 C5 122.2(8) . . ?
C1 C6 N2 107.4(8) . . ?
C5 C6 N2 130.5(10) . . ?
N2 C7 N1 106.7(7) . . ?
N2 C7 Cu1 129.9(6) . . ?
N1 C7 Cu1 123.4(8) . . ?
N1 C8 C9 110.0(10) . . ?
N1 C8 H8A 109.7 . . ?
C9 C8 H8A 109.7 . . ?
N1 C8 H8B 109.7 . . ?
C9 C8 H8B 109.7 . . ?
H8A C8 H8B 108.2 . . ?
C8 C9 H9A 109.5 . . ?
C8 C9 H9B 109.5 . . ?
H9A C9 H9B 109.5 . . ?
C8 C9 H9C 109.5 . . ?
H9A C9 H9C 109.5 . . ?
H9B C9 H9C 109.5 . . ?
N2 C10 C11 116.0(8) . . ?
N2 C10 H10A 108.3 . . ?
C11 C10 H10A 108.3 . . ?
N2 C10 H10B 108.3 . . ?
C11 C10 H10B 108.3 . . ?
H10A C10 H10B 107.4 . . ?
C16 C11 C12 120.5(6) . . ?
C16 C11 C10 120.6(7) . . ?
C12 C11 C10 118.7(7) . . ?
C13 C12 C11 119.1(6) . . ?
C13 C12 C18 120.6(6) . . ?
C11 C12 C18 120.3(6) . . ?
C14 C13 C12 120.5(6) . . ?
C14 C13 C19 122.1(6) . . ?
C12 C13 C19 117.4(6) . . ?
C13 C14 C15 119.8(6) . . ?
C13 C14 C21 120.8(6) . . ?
C15 C14 C21 119.2(6) . . ?
C16 C15 C14 120.1(6) . . ?
C16 C15 C20 118.8(6) . . ?
C14 C15 C20 120.9(6) . . ?
C11 C16 C15 119.8(6) . . ?
C11 C16 C17 120.4(6) . . ?
C15 C16 C17 119.8(7) . . ?
C16 C17 H17A 109.5 . . ?
C16 C17 H17B 109.5 . . ?
H17A C17 H17B 109.5 . . ?
C16 C17 H17C 109.5 . . ?
H17A C17 H17C 109.5 . . ?
H17B C17 H17C 109.5 . . ?
C12 C18 H18A 109.5 . . ?
C12 C18 H18B 109.5 . . ?
H18A C18 H18B 109.5 . . ?
C12 C18 H18C 109.5 . . ?
H18A C18 H18C 109.5 . . ?
H18B C18 H18C 109.5 . . ?
C13 C19 H19A 109.5 . . ?
C13 C19 H19B 109.5 . . ?
H19A C19 H19B 109.5 . . ?
C13 C19 H19C 109.5 . . ?
H19A C19 H19C 109.5 . . ?
H19B C19 H19C 109.5 . . ?
C15 C20 H20A 109.5 . . ?
C15 C20 H20B 109.5 . . ?
H20A C20 H20B 109.5 . . ?
C15 C20 H20C 109.5 . . ?
H20A C20 H20C 109.5 . . ?
H20B C20 H20C 109.5 . . ?
N3 C21 C14 115.4(7) . . ?
N3 C21 H21A 108.4 . . ?
C14 C21 H21A 108.4 . . ?
N3 C21 H21B 108.4 . . ?
C14 C21 H21B 108.4 . . ?
H21A C21 H21B 107.5 . . ?
N3 C22 N4 105.6(6) . . ?
N3 C22 Cu2 130.8(6) . . ?
N4 C22 Cu2 123.6(7) . . ?
N4 C23 C24 99.9(12) . . ?
N4 C23 H23A 111.8 . . ?
C24 C23 H23A 111.8 . . ?
N4 C23 H23B 111.8 . . ?
C24 C23 H23B 111.8 . . ?
H23A C23 H23B 109.5 . . ?
C23 C24 H24A 109.5 . . ?
C23 C24 H24B 109.5 . . ?
H24A C24 H24B 109.5 . . ?
C23 C24 H24C 109.5 . . ?
H24A C24 H24C 109.5 . . ?
H24B C24 H24C 109.5 . . ?
C30 C25 N4 106.3(6) . . ?
C30 C25 C26 120.6(9) . . ?
N4 C25 C26 132.9(9) . . ?
C27 C26 C25 117.0(10) . . ?
C27 C26 H26 121.5 . . ?
C25 C26 H26 121.5 . . ?
C26 C27 C28 122.4(8) . . ?
C26 C27 H27 118.8 . . ?
C28 C27 H27 118.8 . . ?
C29 C28 C27 120.3(8) . . ?
C29 C28 H28 119.8 . . ?
C27 C28 H28 119.8 . . ?
C30 C29 C28 116.8(8) . . ?
C30 C29 H29 121.6 . . ?
C28 C29 H29 121.6 . . ?
C29 C30 C25 122.8(7) . . ?
C29 C30 N3 132.3(8) . . ?
C25 C30 N3 104.7(7) . . ?
C32 C31 N5 131.7(8) . . ?
C32 C31 C36 121.6(8) . . ?
N5 C31 C36 106.7(7) . . ?
C31 C32 C33 116.6(8) . . ?
C31 C32 H32 121.7 . . ?
C33 C32 H32 121.7 . . ?
C32 C33 C34 121.8(8) . . ?
C32 C33 H33 119.1 . . ?
C34 C33 H33 119.1 . . ?
C35 C34 C33 120.8(9) . . ?
C35 C34 H34 119.6 . . ?
C33 C34 H34 119.6 . . ?
C36 C35 C34 116.6(8) . . ?
C36 C35 H35 121.7 . . ?
C34 C35 H35 121.7 . . ?
C35 C36 C31 122.4(7) . . ?
C35 C36 N6 131.9(7) . . ?
C31 C36 N6 105.7(7) . . ?
N5 C37 N6 104.4(6) . . ?
N5 C37 Cu3 125.1(5) . . ?
N6 C37 Cu3 130.5(5) . . ?
N5 C38 C39 109.9(7) . . ?
N5 C38 H38A 109.7 . . ?
C39 C38 H38A 109.7 . . ?
N5 C38 H38B 109.7 . . ?
C39 C38 H38B 109.7 . . ?
H38A C38 H38B 108.2 . . ?
C38 C39 H39A 109.5 . . ?
C38 C39 H39B 109.5 . . ?
H39A C39 H39B 109.5 . . ?
C38 C39 H39C 109.5 . . ?
H39A C39 H39C 109.5 . . ?
H39B C39 H39C 109.5 . . ?
N6 C40 C41 115.1(6) . . ?
N6 C40 H40A 108.5 . . ?
C41 C40 H40A 108.5 . . ?
N6 C40 H40B 108.5 . . ?
C41 C40 H40B 108.5 . . ?
H40A C40 H40B 107.5 . . ?
C42 C41 C46 122.0(7) . . ?
C42 C41 C40 119.8(8) . . ?
C46 C41 C40 118.2(7) . . ?
C41 C42 C43 120.1(8) . . ?
C41 C42 C48 122.2(7) . . ?
C43 C42 C48 117.7(8) . . ?
C42 C43 C44 117.8(8) . . ?
C42 C43 C49 120.2(9) . . ?
C44 C43 C49 121.9(8) . . ?
C45 C44 C43 121.6(7) . . ?
C45 C44 C51 120.5(9) . . ?
C43 C44 C51 117.8(9) . . ?
C44 C45 C46 120.1(8) . . ?
C44 C45 C50 121.3(8) . . ?
C46 C45 C50 118.5(8) . . ?
C45 C46 C41 118.1(8) . . ?
C45 C46 C47 119.7(8) . . ?
C41 C46 C47 122.2(7) . . ?
C46 C47 H47A 109.5 . . ?
C46 C47 H47B 109.5 . . ?
H47A C47 H47B 109.5 . . ?
C46 C47 H47C 109.5 . . ?
H47A C47 H47C 109.5 . . ?
H47B C47 H47C 109.5 . . ?
C42 C48 H48A 109.5 . . ?
C42 C48 H48B 109.5 . . ?
H48A C48 H48B 109.5 . . ?
C42 C48 H48C 109.5 . . ?
H48A C48 H48C 109.5 . . ?
H48B C48 H48C 109.5 . . ?
C43 C49 H49A 109.5 . . ?
C43 C49 H49B 109.5 . . ?
H49A C49 H49B 109.5 . . ?
C43 C49 H49C 109.5 . . ?
H49A C49 H49C 109.5 . . ?
H49B C49 H49C 109.5 . . ?
C45 C50 H50A 109.5 . . ?
C45 C50 H50B 109.5 . . ?
H50A C50 H50B 109.5 . . ?
C45 C50 H50C 109.5 . . ?
H50A C50 H50C 109.5 . . ?
H50B C50 H50C 109.5 . . ?
N7 C51 C44 115.0(7) . . ?
N7 C51 H51A 108.5 . . ?
C44 C51 H51A 108.5 . . ?
N7 C51 H51B 108.5 . . ?
C44 C51 H51B 108.5 . . ?
H51A C51 H51B 107.5 . . ?
N7 C52 N8 104.7(8) . . ?
N7 C52 Cu4 130.9(6) . . ?
N8 C52 Cu4 124.1(7) . . ?
N8 C53 C54 111.7(10) . . ?
N8 C53 H53A 109.3 . . ?
C54 C53 H53A 109.3 . . ?
N8 C53 H53B 109.3 . . ?
C54 C53 H53B 109.3 . . ?
H53A C53 H53B 107.9 . . ?
C53 C54 H54A 109.5 . . ?
C53 C54 H54B 109.5 . . ?
H54A C54 H54B 109.5 . . ?
C53 C54 H54C 109.5 . . ?
H54A C54 H54C 109.5 . . ?
H54B C54 H54C 109.5 . . ?
N8 C55 C60 106.2(7) . . ?
N8 C55 C56 133.2(9) . . ?
C60 C55 C56 120.3(10) . . ?
C57 C56 C55 117.5(10) . . ?
C57 C56 H56 121.2 . . ?
C55 C56 H56 121.2 . . ?
C56 C57 C58 121.5(9) . . ?
C56 C57 H57 119.3 . . ?
C58 C57 H57 119.3 . . ?
C59 C58 C57 122.3(11) . . ?
C59 C58 H58 118.8 . . ?
C57 C58 H58 118.8 . . ?
C58 C59 C60 115.4(9) . . ?
C58 C59 H59 122.3 . . ?
C60 C59 H59 122.3 . . ?
C55 C60 N7 105.8(8) . . ?
C55 C60 C59 123.0(8) . . ?
N7 C60 C59 131.2(8) . . ?
N9 C61 C62 164(2) . . ?
C61 C62 H62A 109.5 . . ?
C61 C62 H62B 109.5 . . ?
H62A C62 H62B 109.5 . . ?
C61 C62 H62C 109.5 . . ?
H62A C62 H62C 109.5 . . ?
H62B C62 H62C 109.5 . . ?

loop_
_geom_bond_atom_site_label_1
_geom_bond_atom_site_label_2
_geom_bond_distance
_geom_bond_site_symmetry_2
_geom_bond_publ_flag
I1 Cu2 2.5741(13) . ?
I1 Cu1 2.6597(14) . ?
I2 Cu1 2.5996(13) . ?
I2 Cu2 2.6202(16) . ?
I3 Cu3 2.5710(14) . ?
I3 Cu4 2.6670(16) . ?
I4 Cu4 2.5701(16) . ?
I4 Cu3 2.6437(17) . ?
Cu1 C7 1.962(8) . ?
Cu1 Cu2 2.6676(14) . ?
Cu2 C22 1.929(7) . ?
Cu3 C37 1.916(8) . ?
Cu3 Cu4 2.6397(15) . ?
Cu4 C52 1.927(10) . ?
N1 C7 1.373(10) . ?
N1 C1 1.388(12) . ?
N1 C8 1.447(15) . ?
N2 C7 1.341(12) . ?
N2 C6 1.396(9) . ?
N2 C10 1.444(11) . ?
N3 C22 1.344(11) . ?
N3 C30 1.412(8) . ?
N3 C21 1.468(10) . ?
N4 C22 1.344(10) . ?
N4 C25 1.398(11) . ?
N4 C23 1.483(9) . ?
N5 C37 1.345(10) . ?
N5 C31 1.379(10) . ?
N5 C38 1.480(9) . ?
N6 C37 1.383(9) . ?
N6 C36 1.391(10) . ?
N6 C40 1.455(9) . ?
N7 C52 1.354(12) . ?
N7 C60 1.389(11) . ?
N7 C51 1.476(10) . ?
N8 C52 1.357(11) . ?
N8 C55 1.379(13) . ?
N8 C53 1.485(13) . ?
C1 C6 1.356(14) . ?
C1 C2 1.400(11) . ?
C2 C3 1.364(17) . ?
C2 H2 0.9300 . ?
C3 C4 1.357(18) . ?
C3 H3 0.9300 . ?
C4 C5 1.408(13) . ?
C4 H4 0.9300 . ?
C5 C6 1.388(14) . ?
C5 H5 0.9300 . ?
C8 C9 1.515(15) . ?
C8 H8A 0.9700 . ?
C8 H8B 0.9700 . ?
C9 H9A 0.9600 . ?
C9 H9B 0.9600 . ?
C9 H9C 0.9600 . ?
C10 C11 1.507(10) . ?
C10 H10A 0.9700 . ?
C10 H10B 0.9700 . ?
C11 C16 1.394(10) . ?
C11 C12 1.419(10) . ?
C12 C13 1.401(9) . ?
C12 C18 1.516(10) . ?
C13 C14 1.398(10) . ?
C13 C19 1.518(10) . ?
C14 C15 1.414(10) . ?
C14 C21 1.498(9) . ?
C15 C16 1.398(10) . ?
C15 C20 1.520(10) . ?
C16 C17 1.520(10) . ?
C17 H17A 0.9600 . ?
C17 H17B 0.9600 . ?
C17 H17C 0.9600 . ?
C18 H18A 0.9600 . ?
C18 H18B 0.9600 . ?
C18 H18C 0.9600 . ?
C19 H19A 0.9600 . ?
C19 H19B 0.9600 . ?
C19 H19C 0.9600 . ?
C20 H20A 0.9600 . ?
C20 H20B 0.9600 . ?
C20 H20C 0.9600 . ?
C21 H21A 0.9700 . ?
C21 H21B 0.9700 . ?
C23 C24 1.502(9) . ?
C23 H23A 0.9700 . ?
C23 H23B 0.9700 . ?
C24 H24A 0.9600 . ?
C24 H24B 0.9600 . ?
C24 H24C 0.9600 . ?
C25 C30 1.388(12) . ?
C25 C26 1.411(11) . ?
C26 C27 1.363(15) . ?
C26 H26 0.9300 . ?
C27 C28 1.416(14) . ?
C27 H27 0.9300 . ?
C28 C29 1.400(10) . ?
C28 H28 0.9300 . ?
C29 C30 1.378(11) . ?
C29 H29 0.9300 . ?
C31 C32 1.369(12) . ?
C31 C36 1.383(11) . ?
C32 C33 1.382(13) . ?
C32 H32 0.9300 . ?
C33 C34 1.397(14) . ?
C33 H33 0.9300 . ?
C34 C35 1.381(12) . ?
C34 H34 0.9300 . ?
C35 C36 1.374(11) . ?
C35 H35 0.9300 . ?
C38 C39 1.493(14) . ?
C38 H38A 0.9700 . ?
C38 H38B 0.9700 . ?
C39 H39A 0.9600 . ?
C39 H39B 0.9600 . ?
C39 H39C 0.9600 . ?
C40 C41 1.515(10) . ?
C40 H40A 0.9700 . ?
C40 H40B 0.9700 . ?
C41 C42 1.381(12) . ?
C41 C46 1.401(12) . ?
C42 C43 1.397(11) . ?
C42 C48 1.529(13) . ?
C43 C44 1.416(14) . ?
C43 C49 1.541(13) . ?
C44 C45 1.379(13) . ?
C44 C51 1.534(11) . ?
C45 C46 1.398(11) . ?
C45 C50 1.518(12) . ?
C46 C47 1.503(12) . ?
C47 H47A 0.9600 . ?
C47 H47B 0.9600 . ?
C47 H47C 0.9600 . ?
C48 H48A 0.9600 . ?
C48 H48B 0.9600 . ?
C48 H48C 0.9600 . ?
C49 H49A 0.9600 . ?
C49 H49B 0.9600 . ?
C49 H49C 0.9600 . ?
C50 H50A 0.9600 . ?
C50 H50B 0.9600 . ?
C50 H50C 0.9600 . ?
C51 H51A 0.9700 . ?
C51 H51B 0.9700 . ?
C53 C54 1.507(19) . ?
C53 H53A 0.9700 . ?
C53 H53B 0.9700 . ?
C54 H54A 0.9600 . ?
C54 H54B 0.9600 . ?
C54 H54C 0.9600 . ?
C55 C60 1.382(13) . ?
C55 C56 1.414(13) . ?
C56 C57 1.351(15) . ?
C56 H56 0.9300 . ?
C57 C58 1.407(16) . ?
C57 H57 0.9300 . ?
C58 C59 1.387(13) . ?
C58 H58 0.9300 . ?
C59 C60 1.392(14) . ?
C59 H59 0.9300 . ?
N9 C61 1.10(2) . ?
C61 C62 1.57(3) . ?
C62 H62A 0.9600 . ?
C62 H62B 0.9600 . ?
C62 H62C 0.9600 . ?

loop_
_geom_torsion_atom_site_label_1
_geom_torsion_atom_site_label_2
_geom_torsion_atom_site_label_3
_geom_torsion_atom_site_label_4
_geom_torsion
_geom_torsion_site_symmetry_1
_geom_torsion_site_symmetry_2
_geom_torsion_site_symmetry_3
_geom_torsion_site_symmetry_4
_geom_torsion_publ_flag
Cu2 I2 Cu1 C7 158.0(4) . . . . ?
Cu2 I2 Cu1 I1 -37.67(4) . . . . ?
Cu2 I1 Cu1 C7 -155.5(3) . . . . ?
Cu2 I1 Cu1 I2 38.55(4) . . . . ?
Cu1 I1 Cu2 C22 159.7(3) . . . . ?
Cu1 I1 Cu2 I2 -38.61(4) . . . . ?
Cu1 I2 Cu2 C22 -158.4(3) . . . . ?
Cu1 I2 Cu2 I1 39.58(5) . . . . ?
C7 Cu1 Cu2 C22 -19.6(10) . . . . ?
I2 Cu1 Cu2 C22 106.3(8) . . . . ?
I1 Cu1 Cu2 C22 -118.0(8) . . . . ?
C7 Cu1 Cu2 I1 98.4(6) . . . . ?
I2 Cu1 Cu2 I1 -135.68(5) . . . . ?
C7 Cu1 Cu2 I2 -125.9(6) . . . . ?
I1 Cu1 Cu2 I2 135.68(5) . . . . ?
Cu4 I3 Cu3 C37 158.9(3) . . . . ?
Cu4 I3 Cu3 I4 -38.14(4) . . . . ?
Cu4 I4 Cu3 C37 -156.1(3) . . . . ?
Cu4 I4 Cu3 I3 39.71(4) . . . . ?
Cu3 I4 Cu4 C52 161.6(4) . . . . ?
Cu3 I4 Cu4 I3 -37.86(4) . . . . ?
C37 Cu3 Cu4 C52 -43.7(11) . . . . ?
I3 Cu3 Cu4 C52 81.7(8) . . . . ?
I4 Cu3 Cu4 C52 -142.4(8) . . . . ?
C37 Cu3 Cu4 I4 98.7(8) . . . . ?
I3 Cu3 Cu4 I4 -135.87(5) . . . . ?
C37 Cu3 Cu4 I3 -125.4(8) . . . . ?
I4 Cu3 Cu4 I3 135.87(5) . . . . ?
Cu3 I3 Cu4 C52 -156.0(3) . . . . ?
Cu3 I3 Cu4 I4 39.28(4) . . . . ?
C7 N1 C1 C6 1.3(8) . . . . ?
C8 N1 C1 C6 -176.5(8) . . . . ?
C7 N1 C1 C2 -178.0(8) . . . . ?
C8 N1 C1 C2 4.2(13) . . . . ?
C6 C1 C2 C3 -0.3(12) . . . . ?
N1 C1 C2 C3 178.9(8) . . . . ?
C1 C2 C3 C4 -0.4(14) . . . . ?
C2 C3 C4 C5 1.0(15) . . . . ?
C3 C4 C5 C6 -0.8(14) . . . . ?
N1 C1 C6 C5 -178.8(7) . . . . ?
C2 C1 C6 C5 0.5(12) . . . . ?
N1 C1 C6 N2 -0.7(8) . . . . ?
C2 C1 C6 N2 178.7(7) . . . . ?
C4 C5 C6 C1 0.0(12) . . . . ?
C4 C5 C6 N2 -177.6(8) . . . . ?
C7 N2 C6 C1 -0.2(9) . . . . ?
C10 N2 C6 C1 178.9(7) . . . . ?
C7 N2 C6 C5 177.8(8) . . . . ?
C10 N2 C6 C5 -3.1(13) . . . . ?
C6 N2 C7 N1 1.0(8) . . . . ?
C10 N2 C7 N1 -178.1(7) . . . . ?
C6 N2 C7 Cu1 -176.6(6) . . . . ?
C10 N2 C7 Cu1 4.3(12) . . . . ?
C1 N1 C7 N2 -1.4(8) . . . . ?
C8 N1 C7 N2 176.4(7) . . . . ?
C1 N1 C7 Cu1 176.4(5) . . . . ?
C8 N1 C7 Cu1 -5.8(11) . . . . ?
I2 Cu1 C7 N2 -103.0(7) . . . . ?
I1 Cu1 C7 N2 95.1(7) . . . . ?
Cu2 Cu1 C7 N2 9.9(12) . . . . ?
I2 Cu1 C7 N1 79.7(7) . . . . ?
I1 Cu1 C7 N1 -82.2(6) . . . . ?
Cu2 Cu1 C7 N1 -167.3(4) . . . . ?
C7 N1 C8 C9 -98.0(11) . . . . ?
C1 N1 C8 C9 79.4(11) . . . . ?
C7 N2 C10 C11 -9.2(11) . . . . ?
C6 N2 C10 C11 171.9(7) . . . . ?
N2 C10 C11 C16 94.9(10) . . . . ?
N2 C10 C11 C12 -89.5(10) . . . . ?
C16 C11 C12 C13 4.7(13) . . . . ?
C10 C11 C12 C13 -170.9(8) . . . . ?
C16 C11 C12 C18 -174.1(8) . . . . ?
C10 C11 C12 C18 10.3(13) . . . . ?
C11 C12 C13 C14 -2.3(12) . . . . ?
C18 C12 C13 C14 176.5(8) . . . . ?
C11 C12 C13 C19 -179.9(8) . . . . ?
C18 C12 C13 C19 -1.1(12) . . . . ?
C12 C13 C14 C15 0.2(12) . . . . ?
C19 C13 C14 C15 177.7(8) . . . . ?
C12 C13 C14 C21 176.0(8) . . . . ?
C19 C13 C14 C21 -6.5(12) . . . . ?
C13 C14 C15 C16 -0.4(13) . . . . ?
C21 C14 C15 C16 -176.3(8) . . . . ?
C13 C14 C15 C20 -175.7(8) . . . . ?
C21 C14 C15 C20 8.4(12) . . . . ?
C12 C11 C16 C15 -5.0(13) . . . . ?
C10 C11 C16 C15 170.6(8) . . . . ?
C12 C11 C16 C17 174.2(8) . . . . ?
C10 C11 C16 C17 -10.3(13) . . . . ?
C14 C15 C16 C11 2.8(13) . . . . ?
C20 C15 C16 C11 178.2(8) . . . . ?
C14 C15 C16 C17 -176.3(8) . . . . ?
C20 C15 C16 C17 -0.9(12) . . . . ?
C22 N3 C21 C14 -4.0(11) . . . . ?
C30 N3 C21 C14 176.8(6) . . . . ?
C13 C14 C21 N3 102.7(8) . . . . ?
C15 C14 C21 N3 -81.5(9) . . . . ?
C30 N3 C22 N4 -1.0(9) . . . . ?
C21 N3 C22 N4 179.7(7) . . . . ?
C30 N3 C22 Cu2 178.0(6) . . . . ?
C21 N3 C22 Cu2 -1.3(12) . . . . ?
C25 N4 C22 N3 1.2(10) . . . . ?
C23 N4 C22 N3 -164.6(10) . . . . ?
C25 N4 C22 Cu2 -177.8(6) . . . . ?
C23 N4 C22 Cu2 16.4(14) . . . . ?
I1 Cu2 C22 N3 -90.8(8) . . . . ?
I2 Cu2 C22 N3 110.7(7) . . . . ?
Cu1 Cu2 C22 N3 16.2(15) . . . . ?
I1 Cu2 C22 N4 88.0(8) . . . . ?
I2 Cu2 C22 N4 -70.5(9) . . . . ?
Cu1 Cu2 C22 N4 -165.0(6) . . . . ?
C22 N4 C23 C24 -97.8(12) . . . . ?
C25 N4 C23 C24 97.9(12) . . . . ?
C22 N4 C25 C30 -1.0(11) . . . . ?
C23 N4 C25 C30 165.3(9) . . . . ?
C22 N4 C25 C26 -177.1(10) . . . . ?
C23 N4 C25 C26 -10.9(17) . . . . ?
C30 C25 C26 C27 -0.4(14) . . . . ?
N4 C25 C26 C27 175.3(10) . . . . ?
C25 C26 C27 C28 0.6(14) . . . . ?
C26 C27 C28 C29 -1.1(13) . . . . ?
C27 C28 C29 C30 1.3(11) . . . . ?
C28 C29 C30 C25 -1.2(11) . . . . ?
C28 C29 C30 N3 -176.3(7) . . . . ?
N4 C25 C30 C29 -176.0(7) . . . . ?
C26 C25 C30 C29 0.7(12) . . . . ?
N4 C25 C30 N3 0.3(9) . . . . ?
C26 C25 C30 N3 177.0(8) . . . . ?
C22 N3 C30 C29 176.2(8) . . . . ?
C21 N3 C30 C29 -4.5(11) . . . . ?
C22 N3 C30 C25 0.4(8) . . . . ?
C21 N3 C30 C25 179.7(6) . . . . ?
C37 N5 C31 C32 178.3(14) . . . . ?
C38 N5 C31 C32 -6.4(19) . . . . ?
C37 N5 C31 C36 -0.9(12) . . . . ?
C38 N5 C31 C36 174.4(9) . . . . ?
N5 C31 C32 C33 -177.9(13) . . . . ?
C36 C31 C32 C33 1(2) . . . . ?
C31 C32 C33 C34 -5(3) . . . . ?
C32 C33 C34 C35 5(3) . . . . ?
C33 C34 C35 C36 -2(2) . . . . ?
C34 C35 C36 C31 -1.5(18) . . . . ?
C34 C35 C36 N6 179.8(12) . . . . ?
C32 C31 C36 C35 2.0(19) . . . . ?
N5 C31 C36 C35 -178.7(10) . . . . ?
C32 C31 C36 N6 -179.0(12) . . . . ?
N5 C31 C36 N6 0.3(12) . . . . ?
C37 N6 C36 C35 179.3(12) . . . . ?
C40 N6 C36 C35 -2.2(17) . . . . ?
C37 N6 C36 C31 0.4(11) . . . . ?
C40 N6 C36 C31 178.9(8) . . . . ?
C31 N5 C37 N6 1.1(10) . . . . ?
C38 N5 C37 N6 -174.2(8) . . . . ?
C31 N5 C37 Cu3 -178.8(7) . . . . ?
C38 N5 C37 Cu3 5.9(13) . . . . ?
C36 N6 C37 N5 -0.9(10) . . . . ?
C40 N6 C37 N5 -179.3(8) . . . . ?
C36 N6 C37 Cu3 179.0(7) . . . . ?
C40 N6 C37 Cu3 0.5(13) . . . . ?
I3 Cu3 C37 N5 90.7(8) . . . . ?
Cu4 Cu3 C37 N5 -155.7(5) . . . . ?
I4 Cu3 C37 N5 -69.9(8) . . . . ?
I3 Cu3 C37 N6 -89.2(8) . . . . ?
Cu4 Cu3 C37 N6 24.4(14) . . . . ?
I4 Cu3 C37 N6 110.3(8) . . . . ?
C37 N5 C38 C39 96.1(10) . . . . ?
C31 N5 C38 C39 -78.7(11) . . . . ?
C37 N6 C40 C41 -9.0(12) . . . . ?
C36 N6 C40 C41 172.7(8) . . . . ?
N6 C40 C41 C42 105.5(9) . . . . ?
N6 C40 C41 C46 -75.9(9) . . . . ?
C46 C41 C42 C43 -3.0(11) . . . . ?
C40 C41 C42 C43 175.6(7) . . . . ?
C46 C41 C42 C48 174.3(7) . . . . ?
C40 C41 C42 C48 -7.1(11) . . . . ?
C41 C42 C43 C44 -0.4(11) . . . . ?
C48 C42 C43 C44 -177.8(8) . . . . ?
C41 C42 C43 C49 177.2(8) . . . . ?
C48 C42 C43 C49 -0.2(12) . . . . ?
C42 C43 C44 C45 3.9(12) . . . . ?
C49 C43 C44 C45 -173.7(8) . . . . ?
C42 C43 C44 C51 -173.8(7) . . . . ?
C49 C43 C44 C51 8.7(12) . . . . ?
C43 C44 C45 C46 -4.1(11) . . . . ?
C51 C44 C45 C46 173.5(7) . . . . ?
C43 C44 C45 C50 174.5(7) . . . . ?
C51 C44 C45 C50 -7.9(11) . . . . ?
C44 C45 C46 C41 0.7(10) . . . . ?
C50 C45 C46 C41 -177.9(7) . . . . ?
C44 C45 C46 C47 -178.9(7) . . . . ?
C50 C45 C46 C47 2.5(10) . . . . ?
C42 C41 C46 C45 2.8(10) . . . . ?
C40 C41 C46 C45 -175.8(6) . . . . ?
C42 C41 C46 C47 -177.6(7) . . . . ?
C40 C41 C46 C47 3.8(10) . . . . ?
C52 N7 C51 C44 -20.6(16) . . . . ?
C60 N7 C51 C44 163.4(10) . . . . ?
C45 C44 C51 N7 101.9(10) . . . . ?
C43 C44 C51 N7 -80.4(12) . . . . ?
C60 N7 C52 N8 -1.6(12) . . . . ?
C51 N7 C52 N8 -177.9(10) . . . . ?
C60 N7 C52 Cu4 -174.3(9) . . . . ?
C51 N7 C52 Cu4 9.3(17) . . . . ?
C55 N8 C52 N7 1.5(13) . . . . ?
C53 N8 C52 N7 179.0(10) . . . . ?
C55 N8 C52 Cu4 175.0(8) . . . . ?
C53 N8 C52 Cu4 -7.6(16) . . . . ?
I4 Cu4 C52 N7 -102.4(10) . . . . ?
Cu3 Cu4 C52 N7 28.8(17) . . . . ?
I3 Cu4 C52 N7 98.6(10) . . . . ?
I4 Cu4 C52 N8 86.1(10) . . . . ?
Cu3 Cu4 C52 N8 -142.8(7) . . . . ?
I3 Cu4 C52 N8 -72.9(10) . . . . ?
C52 N8 C53 C54 -84.9(14) . . . . ?
C55 N8 C53 C54 92.2(14) . . . . ?
C52 N8 C55 C60 -1.0(13) . . . . ?
C53 N8 C55 C60 -178.4(11) . . . . ?
C52 N8 C55 C56 -175.1(13) . . . . ?
C53 N8 C55 C56 7(2) . . . . ?
N8 C55 C56 C57 175.9(13) . . . . ?
C60 C55 C56 C57 2.4(18) . . . . ?
C55 C56 C57 C58 -0.9(19) . . . . ?
C56 C57 C58 C59 0(2) . . . . ?
C57 C58 C59 C60 -0.4(19) . . . . ?
N8 C55 C60 N7 0.0(13) . . . . ?
C56 C55 C60 N7 175.0(11) . . . . ?
N8 C55 C60 C59 -178.1(11) . . . . ?
C56 C55 C60 C59 -3.1(19) . . . . ?
C52 N7 C60 C55 1.0(13) . . . . ?
C51 N7 C60 C55 177.5(10) . . . . ?
C52 N7 C60 C59 178.9(12) . . . . ?
C51 N7 C60 C59 -4.7(19) . . . . ?
C58 C59 C60 C55 2.0(18) . . . . ?
C58 C59 C60 N7 -175.6(12) . . . . ?
